data_4061911
_journal_name_full Organometallics
_journal_year 2003
_chemical_absolute_configuration ad
_chemical_formula_moiety 'C29 H16 N2 O9 Os3, C0.5 H1 Cl1'
_chemical_formula_sum 'C29.5 H17 Cl N2 O9 Os3'
_chemical_formula_weight 1149.50
_space_group_IT_number 4
_symmetry_cell_setting monoclinic
_symmetry_space_group_name_Hall 'P 2yb'
_symmetry_space_group_name_H-M 'P 1 21 1'
_cell_angle_alpha 90.000(8)
_cell_angle_beta 100.04(6)
_cell_angle_gamma 90.00(6)
_cell_formula_units_Z 2
_cell_length_a 8.415(5)
_cell_length_b 12.852(6)
_cell_length_c 15.277(8)
_cell_measurement_temperature 293(2)
_cell_volume 1626.9(15)
_exptl_crystal_density_diffrn 2.347
_cod_original_sg_symbol_H-M 'P 21'
_cod_original_formula_sum 'C29.50 H17 Cl N2 O9 Os3'
_cod_database_code 4061911

loop_
_symmetry_equiv_pos_as_xyz
'x, y, z'
'-x, y+1/2, -z'

loop_
_atom_site_label
_atom_site_type_symbol
_atom_site_fract_x
_atom_site_fract_y
_atom_site_fract_z
_atom_site_U_iso_or_equiv
_atom_site_adp_type
_atom_site_occupancy
_atom_site_symmetry_multiplicity
_atom_site_calc_flag
_atom_site_refinement_flags
_atom_site_disorder_assembly
_atom_site_disorder_group
C1 C 0.307(3) 0.592(2) 0.2226(19) 0.048(7) Uiso 1 1 d . . .
C2 C 0.332(3) 0.485(2) 0.2331(19) 0.052(7) Uiso 1 1 d . . .
C3 C 0.332(4) 0.446(2) 0.315(2) 0.062(9) Uiso 1 1 d . . .
H3 H 0.3376 0.3749 0.3250 0.075 Uiso 1 1 calc R . .
C4 C 0.324(3) 0.520(2) 0.3930(17) 0.048(6) Uiso 1 1 d . . .
C5 C 0.339(4) 0.481(3) 0.486(2) 0.077(10) Uiso 1 1 d . . .
H5 H 0.3440 0.4102 0.4974 0.093 Uiso 1 1 calc R . .
C6 C 0.345(5) 0.549(4) 0.554(3) 0.123(16) Uiso 1 1 d . . .
H6 H 0.3497 0.5258 0.6122 0.148 Uiso 1 1 calc R . .
C7 C 0.345(4) 0.659(3) 0.535(3) 0.079(10) Uiso 1 1 d . . .
H7 H 0.3438 0.7057 0.5815 0.095 Uiso 1 1 calc R . .
C8 C 0.346(5) 0.696(4) 0.451(3) 0.100(13) Uiso 1 1 d . . .
H8 H 0.3570 0.7673 0.4428 0.120 Uiso 1 1 calc R . .
C9 C 0.330(3) 0.6262(19) 0.3735(18) 0.040(6) Uiso 1 1 d . . .
C10 C 0.318(3) 0.6656(18) 0.2877(17) 0.036(6) Uiso 1 1 d . . .
C11 C 0.334(3) 0.779(2) 0.2675(18) 0.044(6) Uiso 1 1 d . . .
C12 C 0.476(3) 0.808(2) 0.2358(19) 0.048(7) Uiso 1 1 d . . .
C13 C 0.494(4) 0.911(2) 0.211(2) 0.064(8) Uiso 1 1 d . . .
H13 H 0.5875 0.9310 0.1901 0.077 Uiso 1 1 calc R . .
C14 C 0.373(4) 0.984(3) 0.216(2) 0.070(9) Uiso 1 1 d . . .
H14 H 0.3896 1.0532 0.2012 0.084 Uiso 1 1 calc R . .
C15 C 0.229(4) 0.958(3) 0.242(2) 0.073(10) Uiso 1 1 d . . .
C16 C 0.108(3) 1.028(3) 0.2528(19) 0.063(8) Uiso 1 1 d . . .
H16 H 0.1199 1.0978 0.2392 0.075 Uiso 1 1 calc R . .
C17 C -0.035(4) 0.995(3) 0.285(2) 0.086(11) Uiso 1 1 d . . .
H17 H -0.1173 1.0432 0.2859 0.104 Uiso 1 1 calc R . .
C18 C -0.055(4) 0.901(3) 0.312(2) 0.069(8) Uiso 1 1 d . . .
H18 H -0.1456 0.8833 0.3355 0.083 Uiso 1 1 calc R . .
C19 C 0.073(3) 0.823(2) 0.3030(19) 0.051(7) Uiso 1 1 d . . .
H19 H 0.0599 0.7539 0.3185 0.061 Uiso 1 1 calc R . .
C20 C 0.211(3) 0.8538(17) 0.2718(16) 0.034(6) Uiso 1 1 d . . .
C50 C 0.808(11) 0.533(7) 0.479(6) 0.12(3) Uiso 0.50 1 d P . .
H50A H 0.9095 0.5185 0.5180 0.138 Uiso 0.50 1 calc PR . .
H50B H 0.7240 0.5253 0.5143 0.138 Uiso 0.50 1 calc PR . .
C101 C -0.028(3) 0.524(2) 0.2000(18) 0.050(7) Uiso 1 1 d . . .
C102 C 0.046(4) 0.318(2) 0.277(2) 0.059(8) Uiso 1 1 d . . .
C103 C -0.075(4) 0.351(2) 0.103(2) 0.057(8) Uiso 1 1 d . . .
C201 C 0.544(5) 0.467(3) 0.088(2) 0.079(10) Uiso 1 1 d . . .
C202 C 0.522(3) 0.301(2) 0.2093(19) 0.046(7) Uiso 1 1 d . . .
C203 C 0.405(3) 0.2928(19) 0.0351(18) 0.040(6) Uiso 1 1 d . . .
C301 C -0.023(4) 0.593(2) -0.011(2) 0.064(9) Uiso 1 1 d . . .
C302 C 0.283(3) 0.564(2) -0.0520(19) 0.050(7) Uiso 1 1 d . . .
C303 C 0.087(3) 0.404(2) -0.0408(19) 0.056(7) Uiso 1 1 d . . .
Cl1 Cl 0.787(3) 0.458(2) 0.418(2) 0.144(12) Uani 0.50 1 d P . .
Cl2 Cl 0.813(3) 0.672(2) 0.4509(17) 0.127(9) Uani 0.50 1 d P . .
N1 N 0.280(3) 0.6273(17) 0.1309(16) 0.050(6) Uiso 1 1 d . . .
N2 N 0.595(3) 0.739(2) 0.2317(18) 0.064(7) Uiso 1 1 d . . .
O101 O -0.111(3) 0.595(2) 0.2129(19) 0.098(8) Uiso 1 1 d . . .
O102 O 0.006(3) 0.278(2) 0.3315(18) 0.089(8) Uiso 1 1 d . . .
O103 O -0.179(3) 0.3094(18) 0.0518(16) 0.079(7) Uiso 1 1 d . . .
O201 O 0.633(3) 0.522(2) 0.0649(17) 0.101(8) Uiso 1 1 d . . .
O202 O 0.620(3) 0.259(2) 0.2606(18) 0.098(8) Uiso 1 1 d . . .
O203 O 0.427(3) 0.2429(17) -0.0275(16) 0.078(7) Uiso 1 1 d . . .
O301 O -0.138(3) 0.6319(17) -0.0382(15) 0.073(6) Uiso 1 1 d . . .
O302 O 0.340(3) 0.5990(16) -0.1072(14) 0.066(6) Uiso 1 1 d . . .
O303 O 0.051(2) 0.3291(17) -0.0873(15) 0.069(6) Uiso 1 1 d . . .
Os1 Os 0.08457(14) 0.40356(8) 0.18145(8) 0.0491(3) Uani 1 1 d . . .
Os2 Os 0.38842(13) 0.37942(7) 0.13161(7) 0.0410(3) Uani 1 1 d . . .
Os3 Os 0.16684(13) 0.51129(8) 0.03255(7) 0.0395(3) Uani 1 1 d . . .
H1A H 0.3814 0.6481 0.1164 0.050 Uiso 1 1 d . . .
H1B H 0.2102 0.6874 0.1277 0.050 Uiso 1 1 d . . .
H2A H 0.6926 0.7652 0.2699 0.050 Uiso 1 1 d . . .
H2B H 0.6163 0.7376 0.1715 0.050 Uiso 1 1 d . . .
H1 H 0.2167 0.2985 0.1523 0.050 Uiso 1 1 d . . .

loop_
_atom_site_aniso_label
_atom_site_aniso_U_11
_atom_site_aniso_U_22
_atom_site_aniso_U_33
_atom_site_aniso_U_23
_atom_site_aniso_U_13
_atom_site_aniso_U_12
Cl1 0.17(3) 0.112(17) 0.18(3) -0.056(18) 0.13(2) -0.038(17)
Cl2 0.15(2) 0.12(2) 0.096(19) 0.002(15) -0.016(18) -0.010(17)
Os1 0.0489(7) 0.0428(6) 0.0600(8) 0.0022(6) 0.0221(6) 0.0003(5)
Os2 0.0406(6) 0.0422(6) 0.0386(6) 0.0002(5) 0.0028(5) 0.0031(5)
Os3 0.0414(6) 0.0400(6) 0.0356(6) -0.0014(5) 0.0025(5) 0.0016(5)

loop_
_geom_bond_atom_site_label_1
_geom_bond_atom_site_label_2
_geom_bond_distance
_geom_bond_site_symmetry_2
_geom_bond_publ_flag
C1 C10 1.37(3) . ?
C1 C2 1.40(4) . ?
C1 N1 1.45(4) . ?
C2 C3 1.35(4) . ?
C2 Os2 2.17(3) . ?
C2 Os1 2.34(3) . ?
C3 C4 1.53(4) . ?
C4 C9 1.40(4) . ?
C4 C5 1.49(4) . ?
C5 C6 1.35(5) . ?
C6 C7 1.43(5) . ?
C7 C8 1.38(5) . ?
C8 C9 1.47(5) . ?
C9 C10 1.39(3) . ?
C10 C11 1.50(3) . ?
C11 C12 1.41(3) . ?
C11 C20 1.42(3) . ?
C12 N2 1.35(3) . ?
C12 C13 1.39(4) . ?
C13 C14 1.40(4) . ?
C14 C15 1.38(4) . ?
C15 C16 1.39(4) . ?
C15 C20 1.43(4) . ?
C16 C17 1.44(4) . ?
C17 C18 1.29(5) . ?
C18 C19 1.50(4) . ?
C19 C20 1.39(3) . ?
C50 Cl1 1.33(9) . ?
C50 Cl2 1.83(9) . ?
C101 O101 1.18(3) . ?
C101 Os1 1.86(3) . ?
C102 O102 1.09(3) . ?
C102 Os1 1.90(3) . ?
C103 O103 1.19(3) . ?
C103 Os1 1.77(3) . ?
C201 O201 1.14(4) . ?
C201 Os2 1.93(4) . ?
C202 O202 1.17(3) . ?
C202 Os2 1.80(3) . ?
C203 O203 1.19(3) . ?
C203 Os2 1.87(3) . ?
C301 O301 1.11(4) . ?
C301 Os3 1.92(3) . ?
C302 O302 1.14(3) . ?
C302 Os3 1.87(3) . ?
C303 O303 1.20(3) . ?
C303 Os3 1.83(3) . ?
N1 Os3 2.21(2) . ?
Os1 Os2 2.809(2) . ?
Os1 Os3 2.850(2) . ?
Os2 Os3 2.767(2) . ?
